data_2007362
loop_
_publ_author_name
'Matos Beja, A.'
'Paix\~ao, J. A.'
'Ramos Silva, M.'
'Alte da Veiga, L.'
'Gonsalves, A. M. A. D'A. Rocha'
'Pinho e Melo, T. M. V. D.'
'Cabral, A. M. T. D. P. V.'

_publ_section_title
;Methyl
 2-(2-Methoxyphenyl)-2,3,3a,4,6,6a-hexahydro-1<i>H</i>-thieno[3,4-<i>b</i>]pyrrole-6a-carboxylate
;
_journal_issue 6
_journal_name_full 'Acta Crystallographica Section C'
_journal_page_first 803
_journal_page_last 805
_journal_paper_doi 10.1107/S0108270198000213
_journal_volume 54
_journal_year 1998
_chemical_formula_moiety 'C15 H19 N O3 S'
_chemical_formula_sum 'C15 H19 N O3 S'
_chemical_formula_weight 293.37
_chemical_name_systematic
;
  Methyl
 2-(2'-methoxyphenyl)tetrahydro-1H-thieno[3,4-b]pyrrole-6a(6H)-carboxylate
;
_space_group_IT_number 2
_symmetry_cell_setting triclinic
_symmetry_space_group_name_Hall '-P 1'
_symmetry_space_group_name_H-M 'P -1'
_audit_creation_method SHELXL97
_cell_angle_alpha 93.036(14)
_cell_angle_beta 102.402(15)
_cell_angle_gamma 98.478(13)
_cell_formula_units_Z 2
_cell_length_a 7.7869(12)
_cell_length_b 9.6947(13)
_cell_length_c 9.849(2)
_cell_measurement_reflns_used 25
_cell_measurement_temperature 293(2)
_cell_measurement_theta_max 19.5
_cell_measurement_theta_min 10.4
_cell_volume 715.5(2)
_computing_cell_refinement 'CAD-4 Software'
_computing_data_collection 'CAD-4 Software (Enraf-Nonius, 1989)'
_computing_data_reduction 'SDP-Plus (Frenz, 1985)'
_computing_molecular_graphics 'ORTEPII (Johnson, 1976)'
_computing_publication_material SHELXL97
_computing_structure_refinement SHELXL97
_computing_structure_solution 'SHELXS97 (Sheldrick, 1990)'
_diffrn_ambient_temperature 293(2)
_diffrn_measured_fraction_theta_full 0.998
_diffrn_measured_fraction_theta_max 0.998
_diffrn_measurement_device_type 'Enraf-Nonius CAD-4'
_diffrn_measurement_method 'profile data from \w-2\q'
_diffrn_radiation_monochromator graphite
_diffrn_radiation_source 'fine-focus sealed tube'
_diffrn_radiation_type MoK\a
_diffrn_radiation_wavelength 0.71069
_diffrn_reflns_av_R_equivalents 0.012
_diffrn_reflns_av_sigmaI/netI 0.018
_diffrn_reflns_limit_h_max 9
_diffrn_reflns_limit_h_min -9
_diffrn_reflns_limit_k_max 11
_diffrn_reflns_limit_k_min -11
_diffrn_reflns_limit_l_max 1
_diffrn_reflns_limit_l_min -11
_diffrn_reflns_number 3030
_diffrn_reflns_theta_full 25.00
_diffrn_reflns_theta_max 25
_diffrn_reflns_theta_min 3.05
_diffrn_standards_decay_% 1.2
_diffrn_standards_interval_time 300
_diffrn_standards_number 3
_exptl_absorpt_coefficient_mu 0.233
_exptl_absorpt_correction_type none
_exptl_crystal_colour 'translucent yellow'
_exptl_crystal_density_diffrn 1.362
_exptl_crystal_density_method 'not measured'
_exptl_crystal_description prismatic
_exptl_crystal_F_000 312
_exptl_crystal_size_max 0.40
_exptl_crystal_size_mid 0.38
_exptl_crystal_size_min 0.38
_refine_diff_density_max 0.210
_refine_diff_density_min -0.220
_refine_ls_extinction_method none
_refine_ls_goodness_of_fit_ref 1.027
_refine_ls_hydrogen_treatment 'H atoms treated by a mixture of independent and constrained refinement'
_refine_ls_matrix_type full
_refine_ls_number_parameters 186
_refine_ls_number_reflns 2510
_refine_ls_number_restraints 0
_refine_ls_restrained_S_all 1.027
_refine_ls_R_factor_all 0.046
_refine_ls_R_factor_gt 0.033
_refine_ls_shift/su_max 0.000
_refine_ls_shift/su_mean 0.000
_refine_ls_structure_factor_coef Fsqd
_refine_ls_weighting_details 'w = 1/[\s^2^(Fo^2^)+(0.0391P)^2^+0.3614P] where P = (Fo^2^+2Fc^2^)/3'
_refine_ls_weighting_scheme calc
_refine_ls_wR_factor_ref 0.090
_reflns_number_gt 2095
_reflns_number_total 2510
_reflns_threshold_expression I>2\s(I)
_cod_data_source_file na1332.cif
_cod_data_source_block an361
_cod_depositor_comments
;
The following automatic conversions were performed:

'_refine_ls_weighting_scheme' value 'calc w =
1/[\s^2^(Fo^2^)+(0.0391P)^2^+0.3614P] where P = (Fo^2^+2Fc^2^)/3' was
changed to 'calc'. New tag '_refine_ls_weighting_details' was
created. The value of the new tag was set to 'w =
1/[\s^2^(Fo^2^)+(0.0391P)^2^+0.3614P] where P = (Fo^2^+2Fc^2^)/3'.

Automatic conversion script
Id: cif_fix_values 3143 2015-03-26 13:38:13Z robertas 
;
_cod_database_code 2007362
_cod_database_fobs_code 2007362

loop_
_symmetry_equiv_pos_as_xyz
'x, y, z'
'-x, -y, -z'

loop_
_atom_site_label
_atom_site_fract_x
_atom_site_fract_y
_atom_site_fract_z
_atom_site_U_iso_or_equiv
_atom_site_adp_type
_atom_site_calc_flag
_atom_site_refinement_flags
_atom_site_occupancy
_atom_site_disorder_assembly
_atom_site_disorder_group
_atom_site_type_symbol
S1 .30977(7) .08145(5) .56930(5) .04533(16) Uani d . 1 . . S
O1 .50412(19) -.18515(17) .94385(16) .0576(4) Uani d . 1 . . O
O2 .60986(16) -.05040(15) .79524(14) .0442(3) Uani d . 1 . . O
O3 .16335(17) -.50119(13) .84090(14) .0443(3) Uani d . 1 . . O
N1 .16113(19) -.20684(15) .80334(15) .0303(3) Uani d . 1 . . N
H1 .213(3) -.261(2) .853(2) .036 Uiso d . 1 . . H
C1 .2985(2) -.12546(17) .74476(17) .0285(4) Uani d . 1 . . C
C2 .0345(2) -.28977(18) .68345(17) .0318(4) Uani d . 1 . . C
H2 -.0425 -.2267 .6372 .038 Uiso calc R 1 . . H
C3 .1489(2) -.32838(19) .58288(19) .0378(4) Uani d . 1 . . C
H3A .2067 -.4074 .6118 .045 Uiso calc R 1 . . H
H3B .0778 -.3506 .4884 .045 Uiso calc R 1 . . H
C4 .2854(2) -.19507(18) .59365(17) .0319(4) Uani d . 1 . . C
H4 .4010 -.2186 .5851 .038 Uiso calc R 1 . . H
C5 .2249(3) -.0931(2) .48690(19) .0417(5) Uani d . 1 . . C
H5A .0958 -.1071 .4593 .050 Uiso calc R 1 . . H
H5B .2713 -.1078 .4044 .050 Uiso calc R 1 . . H
C6 .2623(2) .02645(18) .73129(19) .0355(4) Uani d . 1 . . C
H6A .3376 .0878 .8091 .043 Uiso calc R 1 . . H
H6B .1389 .0307 .7321 .043 Uiso calc R 1 . . H
C7 .4801(2) -.12588(18) .84011(18) .0319(4) Uani d . 1 . . C
C8 .7881(2) -.0415(2) .8792(2) .0499(5) Uani d . 1 . . C
H8A .8713 .0108 .8345 .075 Uiso calc R 1 . . H
H8B .8162 -.1341 .8897 .075 Uiso calc R 1 . . H
H8C .7954 .0045 .9695 .075 Uiso calc R 1 . . H
C9 -.0854(2) -.41072(18) .72294(17) .0327(4) Uani d . 1 . . C
C10 -.2683(3) -.4234(2) .6774(2) .0448(5) Uani d . 1 . . C
H10 -.3153 -.3542 .6264 .054 Uiso calc R 1 . . H
C11 -.3840(3) -.5362(3) .7053(3) .0600(6) Uani d . 1 . . C
H11 -.5064 -.5436 .6714 .072 Uiso calc R 1 . . H
C12 -.3154(3) -.6364(2) .7833(3) .0591(6) Uani d . 1 . . C
H12 -.3918 -.7114 .8040 .071 Uiso calc R 1 . . H
C13 -.1340(3) -.6269(2) .8313(2) .0475(5) Uani d . 1 . . C
H13 -.0887 -.6951 .8849 .057 Uiso calc R 1 . . H
C14 -.0184(2) -.51619(18) .80005(19) .0360(4) Uani d . 1 . . C
C15 .2395(3) -.6097(2) .9112(2) .0568(6) Uani d . 1 . . C
H15A .3670 -.5881 .9285 .085 Uiso calc R 1 . . H
H15B .1989 -.6967 .8542 .085 Uiso calc R 1 . . H
H15C .2038 -.6175 .9983 .085 Uiso calc R 1 . . H

loop_
_atom_site_aniso_label
_atom_site_aniso_U_11
_atom_site_aniso_U_22
_atom_site_aniso_U_33
_atom_site_aniso_U_12
_atom_site_aniso_U_13
_atom_site_aniso_U_23
S1 .0447(3) .0419(3) .0498(3) .0037(2) .0098(2) .0214(2)
O1 .0439(8) .0710(10) .0509(9) -.0004(7) -.0045(7) .0328(8)
O2 .0267(6) .0624(9) .0417(7) .0024(6) .0040(5) .0176(6)
O3 .0405(7) .0405(7) .0543(8) .0104(6) .0100(6) .0174(6)
N1 .0322(8) .0302(8) .0278(7) .0016(6) .0072(6) .0039(6)
C1 .0291(8) .0289(8) .0277(8) .0038(7) .0071(7) .0049(7)
C2 .0323(9) .0324(9) .0294(9) .0030(7) .0051(7) .0048(7)
C3 .0454(11) .0367(10) .0295(9) .0003(8) .0092(8) .0005(7)
C4 .0306(9) .0379(9) .0276(9) .0041(7) .0079(7) .0037(7)
C5 .0394(10) .0520(12) .0313(9) .0001(9) .0056(8) .0130(8)
C6 .0346(9) .0334(9) .0402(10) .0085(7) .0091(8) .0079(8)
C7 .0334(9) .0309(9) .0303(9) .0047(7) .0047(7) .0037(7)
C8 .0279(10) .0657(14) .0520(12) .0034(9) .0017(9) .0096(10)
C9 .0340(9) .0322(9) .0303(9) -.0001(7) .0078(7) .0005(7)
C10 .0358(10) .0511(12) .0443(11) .0025(9) .0050(8) .0064(9)
C11 .0365(11) .0699(15) .0657(15) -.0127(11) .0091(10) .0026(12)
C12 .0566(14) .0494(13) .0662(15) -.0194(11) .0225(12) .0009(11)
C13 .0605(13) .0331(10) .0490(12) -.0016(9) .0183(10) .0065(9)
C14 .0409(10) .0316(9) .0352(9) .0018(8) .0114(8) -.0004(7)
C15 .0651(14) .0490(12) .0636(14) .0272(11) .0153(12) .0180(11)

loop_
_atom_type_symbol
_atom_type_description
_atom_type_scat_dispersion_real
_atom_type_scat_dispersion_imag
_atom_type_scat_source
C C 0.0033 0.0016 'International Tables Vol C Tables 4.2.6.8 and 6.1.1.4'
H H 0.0000 0.0000 'International Tables Vol C Tables 4.2.6.8 and 6.1.1.4'
N N 0.0061 0.0033 'International Tables Vol C Tables 4.2.6.8 and 6.1.1.4'
O O 0.0106 0.0060 'International Tables Vol C Tables 4.2.6.8 and 6.1.1.4'
S S 0.1246 0.1234 'International Tables Vol C Tables 4.2.6.8 and 6.1.1.4'

loop_
_geom_angle_atom_site_label_1
_geom_angle_atom_site_label_2
_geom_angle_atom_site_label_3
_geom_angle
_geom_angle_publ_flag
C6 S1 C5 90.18(8) yes
C7 O2 C8 116.68(14) ?
C14 O3 C15 118.42(15) ?
C1 N1 C2 105.84(13) yes
C1 N1 H1 105.5(14) ?
C2 N1 H1 108.8(14) ?
N1 C1 C7 108.87(13) ?
N1 C1 C6 110.16(13) ?
C7 C1 C6 110.19(14) ?
N1 C1 C4 107.73(13) yes
C7 C1 C4 111.82(14) ?
C6 C1 C4 108.03(13) ?
N1 C2 C9 114.15(14) ?
N1 C2 C3 105.20(13) yes
C9 C2 C3 115.65(15) ?
N1 C2 H2 107.1 ?
C9 C2 H2 107.1 ?
C3 C2 H2 107.1 ?
C4 C3 C2 102.88(14) yes
C4 C3 H3A 111.2 ?
C2 C3 H3A 111.2 ?
C4 C3 H3B 111.2 ?
C2 C3 H3B 111.2 ?
H3A C3 H3B 109.1 ?
C5 C4 C3 113.06(15) yes
C5 C4 C1 108.85(14) ?
C3 C4 C1 103.52(13) yes
C5 C4 H4 110.4 ?
C3 C4 H4 110.4 ?
C1 C4 H4 110.4 ?
C4 C5 S1 107.13(12) yes
C4 C5 H5A 110.3 ?
S1 C5 H5A 110.3 ?
C4 C5 H5B 110.3 ?
S1 C5 H5B 110.3 ?
H5A C5 H5B 108.5 ?
C1 C6 S1 108.33(12) yes
C1 C6 H6A 110.0 ?
S1 C6 H6A 110.0 ?
C1 C6 H6B 110.0 ?
S1 C6 H6B 110.0 ?
H6A C6 H6B 108.4 ?
O1 C7 O2 123.56(16) ?
O1 C7 C1 124.52(16) ?
O2 C7 C1 111.92(14) ?
O2 C8 H8A 109.5 ?
O2 C8 H8B 109.5 ?
H8A C8 H8B 109.5 ?
O2 C8 H8C 109.5 ?
H8A C8 H8C 109.5 ?
H8B C8 H8C 109.5 ?
C10 C9 C14 117.67(17) ?
C10 C9 C2 119.86(16) ?
C14 C9 C2 122.41(16) ?
C9 C10 C11 122.1(2) ?
C9 C10 H10 118.9 ?
C11 C10 H10 118.9 ?
C12 C11 C10 119.1(2) ?
C12 C11 H11 120.5 ?
C10 C11 H11 120.5 ?
C11 C12 C13 120.47(19) ?
C11 C12 H12 119.8 ?
C13 C12 H12 119.8 ?
C12 C13 C14 120.3(2) ?
C12 C13 H13 119.8 ?
C14 C13 H13 119.8 ?
O3 C14 C13 123.82(17) ?
O3 C14 C9 115.87(15) ?
C13 C14 C9 120.31(18) ?
O3 C15 H15A 109.5 ?
O3 C15 H15B 109.5 ?
H15A C15 H15B 109.5 ?
O3 C15 H15C 109.5 ?
H15A C15 H15C 109.5 ?
H15B C15 H15C 109.5 ?

loop_
_geom_bond_atom_site_label_1
_geom_bond_atom_site_label_2
_geom_bond_site_symmetry_2
_geom_bond_distance
_geom_bond_publ_flag
S1 C6 . 1.803(2) yes
S1 C5 . 1.803(2) yes
O1 C7 . 1.192(2) ?
O2 C7 . 1.327(2) ?
O2 C8 . 1.443(2) ?
O3 C14 . 1.369(2) ?
O3 C15 . 1.422(2) ?
N1 C1 . 1.471(2) yes
N1 C2 . 1.476(2) yes
N1 H1 . .82(2) ?
C1 C7 . 1.521(2) ?
C1 C6 . 1.547(2) ?
C1 C4 . 1.578(2) ?
C2 C9 . 1.510(2) ?
C2 C3 . 1.534(2) ?
C2 H2 . .9800 ?
C3 C4 . 1.531(2) ?
C3 H3A . .9700 ?
C3 H3B . .9700 ?
C4 C5 . 1.530(2) ?
C4 H4 . .9800 ?
C5 H5A . .9700 ?
C5 H5B . .9700 ?
C6 H6A . .9700 ?
C6 H6B . .9700 ?
C8 H8A . .9600 ?
C8 H8B . .9600 ?
C8 H8C . .9600 ?
C9 C10 . 1.383(3) ?
C9 C14 . 1.401(2) ?
C10 C11 . 1.390(3) ?
C10 H10 . .9300 ?
C11 C12 . 1.369(3) ?
C11 H11 . .9300 ?
C12 C13 . 1.378(3) ?
C12 H12 . .9300 ?
C13 C14 . 1.387(3) ?
C13 H13 . .9300 ?
C15 H15A . .9600 ?
C15 H15B . .9600 ?
C15 H15C . .9600 ?

loop_
_geom_hbond_atom_site_label_D
_geom_hbond_atom_site_label_H
_geom_hbond_atom_site_label_A
_geom_hbond_distance_DH
_geom_hbond_distance_HA
_geom_hbond_distance_DA
_geom_hbond_angle_DHA
N1 H1 O1 0.82(2) 2.24(2) 2.703(2) 115(2)
N1 H1 O3 0.82(2) 2.30(2) 2.899(2) 130(2)
C3 H3A O3 0.97 2.55 3.108(2) 117

loop_
_geom_torsion_atom_site_label_1
_geom_torsion_atom_site_label_2
_geom_torsion_atom_site_label_3
_geom_torsion_atom_site_label_4
_geom_torsion
_geom_torsion_publ_flag
C2 N1 C1 C7 -138.81(14) ?
C2 N1 C1 C6 100.26(15) ?
C2 N1 C1 C4 -17.36(17) ?
C1 N1 C2 C9 162.94(14) ?
C1 N1 C2 C3 35.11(17) ?
N1 C2 C3 C4 -38.94(17) ?
C9 C2 C3 C4 -165.87(14) ?
C2 C3 C4 C5 -90.61(17) ?
C2 C3 C4 C1 27.00(17) ?
N1 C1 C4 C5 113.77(15) ?
C7 C1 C4 C5 -126.64(15) ?
C6 C1 C4 C5 -5.22(18) ?
N1 C1 C4 C3 -6.75(17) ?
C7 C1 C4 C3 112.84(15) ?
C6 C1 C4 C3 -125.73(15) yes
C3 C4 C5 S1 145.48(13) ?
C1 C4 C5 S1 31.03(16) ?
C6 S1 C5 C4 -38.91(13) ?
N1 C1 C6 S1 -140.25(12) ?
C7 C1 C6 S1 99.61(14) ?
C4 C1 C6 S1 -22.82(16) ?
C5 S1 C6 C1 35.94(13) ?
C8 O2 C7 O1 -0.1(3) ?
C8 O2 C7 C1 179.01(16) ?
N1 C1 C7 O1 1.1(2) ?
C6 C1 C7 O1 122.0(2) yes
C4 C1 C7 O1 -117.9(2) yes
N1 C1 C7 O2 -178.08(14) ?
C6 C1 C7 O2 -57.16(19) ?
C4 C1 C7 O2 63.00(18) ?
N1 C2 C9 C10 125.93(18) ?
C3 C2 C9 C10 -111.79(19) ?
N1 C2 C9 C14 -57.0(2) ?
C3 C2 C9 C14 65.3(2) ?
C14 C9 C10 C11 -0.3(3) ?
C2 C9 C10 C11 176.92(19) ?
C9 C10 C11 C12 1.6(3) ?
C10 C11 C12 C13 -1.2(4) ?
C11 C12 C13 C14 -0.6(3) ?
C15 O3 C14 C13 4.5(3) ?
C15 O3 C14 C9 -175.78(17) ?
C12 C13 C14 O3 -178.34(19) ?
C12 C13 C14 C9 1.9(3) ?
C10 C9 C14 O3 178.77(16) ?
C2 C9 C14 O3 1.6(2) ?
C10 C9 C14 C13 -1.5(3) ?
C2 C9 C14 C13 -178.61(17) ?

loop_
_cod_related_entry_id
_cod_related_entry_database
_cod_related_entry_code
1 ChemSpider 2825717
